data_4347711
loop_
_publ_author_name
'Sottini, Silvia'
'Poneti, Giordano'
'Ciattini, Samuele'
'Levesanos, Nikolaos'
'Ferentinos, Eleftherios'
'Krzystek, J.'
'Sorace, Lorenzo'
'Kyritsis, Panayotis'

_publ_section_title
;
 Magnetic Anisotropy of Tetrahedral Co<sup>II</sup> Single-Ion Magnets:
 Solid-State Effects.
;
_journal_issue 19
_journal_name_full 'Inorganic chemistry'
_journal_page_first 9537
_journal_page_last 9548
_journal_paper_doi 10.1021/acs.inorgchem.6b00508
_journal_volume 55
_journal_year 2016
_chemical_formula_moiety 'C24 H56 Co1 N2 P4 S4'
_chemical_formula_sum 'C24 H56 Co N2 P4 S4'
_chemical_formula_weight 683.76
_space_group_IT_number 88
_space_group_name_Hall '-I 4ad'
_space_group_name_H-M_alt 'I 41/a :2'
_symmetry_cell_setting tetragonal
_symmetry_space_group_name_Hall '-I 4ad'
_symmetry_space_group_name_H-M 'I 41/a :2'
_atom_sites_solution_hydrogens mixed
_audit_creation_date 2016-02-18T15:38:58-00:00
_audit_creation_method 'WinGX routine CIF_UPDATE'
_cell_angle_alpha 90
_cell_angle_beta 90
_cell_angle_gamma 90
_cell_formula_units_Z 4
_cell_length_a 15.5878(3)
_cell_length_b 15.5878(3)
_cell_length_c 14.0473(5)
_cell_measurement_reflns_used 7002
_cell_measurement_temperature 100(2)
_cell_measurement_theta_max 33.8150
_cell_measurement_theta_min 4.5270
_cell_volume 3413.21(15)
_computing_cell_refinement
;
CrysAlisPro, Agilent Technologies,
Version 1.171.36.28 (release 01-02-2013 CrysAlis171 .NET)
(compiled Feb  1 2013,16:14:44)
;
_computing_data_collection
;
CrysAlisPro, Agilent Technologies,
Version 1.171.36.28 (release 01-02-2013 CrysAlis171 .NET)
(compiled Feb  1 2013,16:14:44)
;
_computing_data_reduction
;
CrysAlisPro, Agilent Technologies,
Version 1.171.36.28 (release 01-02-2013 CrysAlis171 .NET)
(compiled Feb  1 2013,16:14:44)
;
_computing_structure_refinement 'SHELXL-2014/7 (Sheldrick, 2014)'
_diffrn_ambient_temperature 100(2)
_diffrn_detector_area_resol_mean 16.4547
_diffrn_measured_fraction_theta_full 0.995
_diffrn_measured_fraction_theta_max 0.953
_diffrn_measurement_details
;
#__ type_ start__ end____ width___ exp.time_
  1 omega   38.00  114.00   1.0000   10.0000
omega____ theta____ kappa____ phi______ frames
    -       35.8013  179.0000 -150.0000 76

#__ type_ start__ end____ width___ exp.time_
  2 omega   26.00   81.00   1.0000   10.0000
omega____ theta____ kappa____ phi______ frames
    -       35.8013  -99.0000  -90.0000 55

#__ type_ start__ end____ width___ exp.time_
  3 omega    8.00  104.00   1.0000   10.0000
omega____ theta____ kappa____ phi______ frames
    -       35.8013   38.0000  -90.0000 96

#__ type_ start__ end____ width___ exp.time_
  4 omega   90.00  116.00   1.0000   10.0000
omega____ theta____ kappa____ phi______ frames
    -       35.8013  179.0000 -120.0000 26

#__ type_ start__ end____ width___ exp.time_
  5 omega   49.00  105.00   1.0000   10.0000
omega____ theta____ kappa____ phi______ frames
    -       35.8013   57.0000  -30.0000 56

#__ type_ start__ end____ width___ exp.time_
  6 omega  -38.00   12.00   1.0000   10.0000
omega____ theta____ kappa____ phi______ frames
    -       35.8013  -38.0000  -60.0000 50

#__ type_ start__ end____ width___ exp.time_
  7 omega   12.00  106.00   1.0000   10.0000
omega____ theta____ kappa____ phi______ frames
    -       35.8013   57.0000   90.0000 94
;
_diffrn_measurement_device_type 'Xcalibur, Sapphire3'
_diffrn_measurement_method '\w scans'
_diffrn_radiation_monochromator graphite
_diffrn_radiation_source 'Enhance (Mo) X-ray Source'
_diffrn_radiation_type MoK\a
_diffrn_radiation_wavelength 0.71073
_diffrn_reflns_av_R_equivalents 0.0409
_diffrn_reflns_Laue_measured_fraction_full 0.995
_diffrn_reflns_Laue_measured_fraction_max 0.953
_diffrn_reflns_limit_h_max 23
_diffrn_reflns_limit_h_min -24
_diffrn_reflns_limit_k_max 24
_diffrn_reflns_limit_k_min -24
_diffrn_reflns_limit_l_max 22
_diffrn_reflns_limit_l_min -21
_diffrn_reflns_number 20314
_diffrn_reflns_point_group_measured_fraction_full 0.995
_diffrn_reflns_point_group_measured_fraction_max 0.953
_diffrn_reflns_theta_full 25
_diffrn_reflns_theta_max 34.717
_diffrn_reflns_theta_min 4.182
_exptl_absorpt_coefficient_mu 0.953
_exptl_absorpt_correction_T_max 1.00000
_exptl_absorpt_correction_T_min 0.82453
_exptl_absorpt_correction_type multi-scan
_exptl_absorpt_process_details
;
CrysAlisPro, Agilent Technologies,
Version 1.171.36.28 (release 01-02-2013 CrysAlis171 .NET)
(compiled Feb  1 2013,16:14:44)
Empirical absorption correction using spherical harmonics,
 implemented in SCALE3 ABSPACK scaling algorithm.
;
_exptl_crystal_colour 'dark intense blue'
_exptl_crystal_density_diffrn 1.331
_exptl_crystal_description prismatic
_exptl_crystal_F_000 1460
_exptl_crystal_size_max 0.3
_exptl_crystal_size_mid 0.25
_exptl_crystal_size_min 0.2
_refine_diff_density_max 1.716
_refine_diff_density_min -0.981
_refine_diff_density_rms 0.116
_refine_ls_extinction_method none
_refine_ls_goodness_of_fit_ref 1.045
_refine_ls_hydrogen_treatment mixed
_refine_ls_matrix_type full
_refine_ls_number_parameters 98
_refine_ls_number_reflns 3496
_refine_ls_number_restraints 0
_refine_ls_restrained_S_all 1.045
_refine_ls_R_factor_all 0.0673
_refine_ls_R_factor_gt 0.054
_refine_ls_shift/su_max 0
_refine_ls_shift/su_mean 0
_refine_ls_structure_factor_coef Fsqd
_refine_ls_weighting_details 'w=1/[\s^2^(Fo^2^)+(0.0694P)^2^+13.8591P] where P=(Fo^2^+2Fc^2^)/3'
_refine_ls_weighting_scheme calc
_refine_ls_wR_factor_ref 0.1507
_reflns_number_gt 2876
_reflns_number_total 3496
_reflns_threshold_expression 'I > 2\s(I)'
_cod_data_source_file ic6b00508_si_003.cif
_cod_data_source_block coipr_110k
_cod_original_cell_volume 3413.21(18)
_cod_original_sg_symbol_H-M 'I 41/a'
_cod_original_formula_sum 'C24 H56 Co1 N2 P4 S4'
_cod_database_code 4347711
_shelx_space_group_comment
;
The symmetry employed for this shelxl refinement is uniquely defined
by the following loop, which should always be used as a source of
symmetry information in preference to the above space-group names.
They are only intended as comments.
;

loop_
_space_group_symop_operation_xyz
'x, y, z'
'-x, -y+1/2, z'
'-y+3/4, x+1/4, z+1/4'
'y+1/4, -x+1/4, z+1/4'
'x+1/2, y+1/2, z+1/2'
'-x+1/2, -y+1, z+1/2'
'-y+5/4, x+3/4, z+3/4'
'y+3/4, -x+3/4, z+3/4'
'-x, -y, -z'
'x, y-1/2, -z'
'y-3/4, -x-1/4, -z-1/4'
'-y-1/4, x-1/4, -z-1/4'
'-x+1/2, -y+1/2, -z+1/2'
'x+1/2, y, -z+1/2'
'y-1/4, -x+1/4, -z+1/4'
'-y+1/4, x+1/4, -z+1/4'

loop_
_atom_site_label
_atom_site_fract_x
_atom_site_fract_y
_atom_site_fract_z
_atom_site_U_iso_or_equiv
_atom_site_adp_type
_atom_site_calc_flag
_atom_site_occupancy
_atom_site_disorder_assembly
_atom_site_disorder_group
_atom_site_type_symbol
Co1 0 0.25 0.625 0.01575(13) Uani d 1 . . Co
P1 0.08305(3) 0.29670(4) 0.85439(4) 0.01724(13) Uani d 1 . . P
S1 0.08087(4) 0.34203(3) 0.71855(4) 0.02054(13) Uani d 1 . . S
N1 0 0.25 0.8949(2) 0.0228(5) Uani d 1 . . N
C5 0.09859(18) 0.39437(18) 0.9259(2) 0.0304(5) Uiso d 1 . . C
C4 0.18552(16) 0.43696(16) 0.90772(19) 0.0262(4) Uiso d 1 . . C
H4A 0.2254 0.3949 0.8847 0.039 Uiso calc 1 . . H
H4B 0.179 0.4815 0.8611 0.039 Uiso calc 1 . . H
H4C 0.2067 0.4612 0.966 0.039 Uiso calc 1 . . H
C6A 0.0780(3) 0.3851(3) 1.0306(3) 0.0420(10) Uiso d 0.857(9) A 1 C
C6B 0.0349(10) 0.4383(10) 0.9572(11) 0.021(4) Uiso d 0.143(9) A 2 C
C1 0.17581(14) 0.22521(15) 0.86630(17) 0.0227(4) Uani d 1 . . C
C3 0.16266(16) 0.14599(17) 0.8037(2) 0.0290(5) Uani d 1 . . C
C2 0.1920(2) 0.1988(2) 0.9691(2) 0.0378(6) Uani d 1 . . C
H1 0.225(2) 0.253(2) 0.843(2) 0.023(8) Uiso d 1 . . H
H3C 0.209(3) 0.111(3) 0.806(3) 0.041(10) Uiso d 1 . . H
H3A 0.119(2) 0.114(2) 0.828(2) 0.025(8) Uiso d 1 . . H
H3B 0.155(3) 0.161(3) 0.738(3) 0.040(10) Uiso d 1 . . H
H2B 0.145(3) 0.178(3) 0.995(3) 0.049(12) Uiso d 1 . . H
H2C 0.213(3) 0.244(3) 1.004(3) 0.048(12) Uiso d 1 . . H
H2A 0.239(3) 0.152(3) 0.972(3) 0.053(12) Uiso d 1 . . H

loop_
_atom_site_aniso_label
_atom_site_aniso_U_11
_atom_site_aniso_U_22
_atom_site_aniso_U_33
_atom_site_aniso_U_12
_atom_site_aniso_U_13
_atom_site_aniso_U_23
Co1 0.01528(16) 0.01528(16) 0.0167(2) 0 0 0
P1 0.0135(2) 0.0209(2) 0.0173(2) -0.00200(16) -0.00023(16) -0.00186(17)
S1 0.0231(2) 0.0184(2) 0.0201(2) -0.00472(17) -0.00311(18) 0.00159(17)
N1 0.0150(10) 0.0328(14) 0.0205(12) -0.0050(9) 0 0
C1 0.0153(8) 0.0261(10) 0.0268(10) -0.0010(7) -0.0016(7) 0.0047(8)
C3 0.0223(10) 0.0250(10) 0.0398(14) 0.0041(8) 0.0025(9) -0.0001(10)
C2 0.0299(12) 0.0485(17) 0.0351(14) -0.0046(12) -0.0106(11) 0.0132(12)

loop_
_atom_type_symbol
_atom_type_description
_atom_type_scat_dispersion_real
_atom_type_scat_dispersion_imag
_atom_type_scat_source
C C 0.0033 0.0016 'International Tables Vol C Tables 4.2.6.8 and 6.1.1.4'
H H 0 0 'International Tables Vol C Tables 4.2.6.8 and 6.1.1.4'
N N 0.0061 0.0033 'International Tables Vol C Tables 4.2.6.8 and 6.1.1.4'
P P 0.1023 0.0942 'International Tables Vol C Tables 4.2.6.8 and 6.1.1.4'
S S 0.1246 0.1234 'International Tables Vol C Tables 4.2.6.8 and 6.1.1.4'
Co Co 0.3494 0.9721 'International Tables Vol C Tables 4.2.6.8 and 6.1.1.4'

loop_
_geom_angle_atom_site_label_1
_geom_angle_atom_site_label_2
_geom_angle_atom_site_label_3
_geom_angle
_geom_angle_site_symmetry_1
_geom_angle_site_symmetry_3
S1 Co1 S1 108.747(13) 16_556 2
S1 Co1 S1 110.93(3) 16_556 15_556
S1 Co1 S1 108.747(13) 2 15_556
S1 Co1 S1 108.746(13) 16_556 .
S1 Co1 S1 110.93(3) 2 .
S1 Co1 S1 108.747(13) 15_556 .
N1 P1 C1 109.34(8) . .
N1 P1 C5 106.90(11) . .
C1 P1 C5 110.44(12) . .
N1 P1 S1 118.72(9) . .
C1 P1 S1 108.05(8) . .
C5 P1 S1 103.11(9) . .
P1 S1 Co1 109.01(3) . .
P1 N1 P1 138.11(19) 2 .
C6B C5 C4 120.7(7) . .
C6A C5 C4 113.1(3) . .
C6B C5 P1 121.7(7) . .
C6A C5 P1 115.1(2) . .
C4 C5 P1 112.60(19) . .
C5 C4 H4A 109.5 . .
C5 C4 H4B 109.5 . .
H4A C4 H4B 109.5 . .
C5 C4 H4C 109.5 . .
H4A C4 H4C 109.5 . .
H4B C4 H4C 109.5 . .
C2 C1 C3 110.5(2) . .
C2 C1 P1 112.4(2) . .
C3 C1 P1 109.42(16) . .
C2 C1 H1 109(2) . .
C3 C1 H1 106(2) . .
P1 C1 H1 109(2) . .
C1 C3 H3C 111(3) . .
C1 C3 H3A 109(2) . .
H3C C3 H3A 104(3) . .
C1 C3 H3B 112(2) . .
H3C C3 H3B 106(3) . .
H3A C3 H3B 114(3) . .
C1 C2 H2B 111(3) . .
C1 C2 H2C 111(3) . .
H2B C2 H2C 111(4) . .
C1 C2 H2A 110(2) . .
H2B C2 H2A 108(4) . .
H2C C2 H2A 106(4) . .

loop_
_geom_bond_atom_site_label_1
_geom_bond_atom_site_label_2
_geom_bond_site_symmetry_2
_geom_bond_distance
Co1 S1 16_556 2.3181(5)
Co1 S1 2 2.3181(5)
Co1 S1 15_556 2.3181(5)
Co1 S1 . 2.3181(5)
P1 N1 . 1.5902(11)
P1 C1 . 1.833(2)
P1 C5 . 1.840(3)
P1 S1 . 2.0350(8)
N1 P1 2 1.5902(11)
C5 C6B . 1.284(16)
C5 C6A . 1.512(5)
C5 C4 . 1.530(4)
C4 H4A . 0.96
C4 H4B . 0.96
C4 H4C . 0.96
C1 C2 . 1.523(4)
C1 C3 . 1.530(4)
C1 H1 . 0.94(3)
C3 H3C . 0.90(4)
C3 H3A . 0.91(3)
C3 H3B . 0.96(4)
C2 H2B . 0.88(5)
C2 H2C . 0.91(5)
C2 H2A . 1.03(5)

loop_
_geom_torsion_atom_site_label_1
_geom_torsion_atom_site_label_2
_geom_torsion_atom_site_label_3
_geom_torsion_atom_site_label_4
_geom_torsion
_geom_torsion_site_symmetry_4
C1 P1 N1 P1 -103.76(9) 2
C5 P1 N1 P1 136.66(10) 2
S1 P1 N1 P1 20.76(3) 2
N1 P1 C5 C6B -35.7(9) .
C1 P1 C5 C6B -154.5(9) .
S1 P1 C5 C6B 90.2(9) .
N1 P1 C5 C6A 37.5(3) .
C1 P1 C5 C6A -81.3(3) .
S1 P1 C5 C6A 163.4(2) .
N1 P1 C5 C4 169.06(18) .
C1 P1 C5 C4 50.2(2) .
S1 P1 C5 C4 -65.04(19) .
N1 P1 C1 C2 -58.6(2) .
C5 P1 C1 C2 58.7(2) .
S1 P1 C1 C2 170.83(17) .
N1 P1 C1 C3 64.5(2) .
C5 P1 C1 C3 -178.14(18) .
S1 P1 C1 C3 -66.05(17) .
